data_2214453
loop_
_publ_author_name
'Wen, Yi-Hang'
'Ng, Seik Weng'

_publ_section_title
;<i>catena</i>-Poly[[[(4,7-dimethyl-1,10-phenanthroline-\k^2^<i>N</i>,<i>N</i>')copper(II)]-\m-terephthalato-\k^2^<i>O</i>:<i>O</i>']
 terephthalic acid hemisolvate]
;
_journal_coeditor_code XU2271
_journal_issue 7
_journal_name_full 'Acta Crystallographica Section E'
_journal_page_first m1865
_journal_page_last m1865
_journal_paper_doi 10.1107/S1600536807027663
_journal_volume 63
_journal_year 2007
_chemical_formula_iupac '[Cu (C8 H4 O4) (C14 H12 N2)], 0.5C8 H6 O4'
_chemical_formula_moiety 'C22 H16 Cu N2 O4, 0.5(C8 H6 O4)'
_chemical_formula_sum 'C26 H19 Cu N2 O6'
_chemical_formula_weight 518.97
_chemical_name_systematic
;
catena-Poly[[[(4,7-dimethyl-1,10-phenanthroline-\
\k^2^N,N')copper(II)]-\m-terephthalato-\k^2^O:O']
terephthalic acid hemisolvate]
;
_space_group_IT_number 15
_symmetry_cell_setting monoclinic
_symmetry_space_group_name_Hall '-C 2yc'
_symmetry_space_group_name_H-M 'C 1 2/c 1'
_atom_sites_solution_hydrogens geom
_atom_sites_solution_primary direct
_atom_sites_solution_secondary difmap
_audit_creation_method SHELXL-97
_cell_angle_alpha 90.00
_cell_angle_beta 117.841(5)
_cell_angle_gamma 90.00
_cell_formula_units_Z 8
_cell_length_a 18.764(5)
_cell_length_b 17.769(5)
_cell_length_c 14.749(5)
_cell_measurement_reflns_used 5331
_cell_measurement_temperature 295(2)
_cell_measurement_theta_max 27.5
_cell_measurement_theta_min 2.7
_cell_volume 4348(2)
_computing_cell_refinement CrystalClear
_computing_data_collection 'CrystalClear (Rigaku, 2005)'
_computing_data_reduction CrystaClear
_computing_molecular_graphics 'X-SEED (Barbour, 2001)'
_computing_publication_material 'publCIF (Westrip, 2007)'
_computing_structure_refinement 'SHELXL97 (Sheldrick, 1997)'
_computing_structure_solution 'SHELXS97 (Sheldrick, 1997)'
_diffrn_ambient_temperature 295(2)
_diffrn_measured_fraction_theta_full 0.99
_diffrn_measured_fraction_theta_max 0.99
_diffrn_measurement_device_type 'Rigaku Mercury CCD'
_diffrn_measurement_method \w
_diffrn_radiation_monochromator graphite
_diffrn_radiation_source 'fine-focus sealed tube'
_diffrn_radiation_type MoK\a
_diffrn_radiation_wavelength 0.71073
_diffrn_reflns_av_R_equivalents 0.030
_diffrn_reflns_av_sigmaI/netI 0.028
_diffrn_reflns_limit_h_max 24
_diffrn_reflns_limit_h_min -20
_diffrn_reflns_limit_k_max 23
_diffrn_reflns_limit_k_min -23
_diffrn_reflns_limit_l_max 19
_diffrn_reflns_limit_l_min -19
_diffrn_reflns_number 16066
_diffrn_reflns_theta_full 27.5
_diffrn_reflns_theta_max 27.5
_diffrn_reflns_theta_min 2.3
_diffrn_standards_interval_count 0
_diffrn_standards_interval_time 0
_diffrn_standards_number 0
_exptl_absorpt_coefficient_mu 1.053
_exptl_absorpt_correction_T_max 0.921
_exptl_absorpt_correction_T_min 0.828
_exptl_absorpt_correction_type multi-scan
_exptl_absorpt_process_details '(CrystalStructure; Rigaku, 2000)'
_exptl_crystal_colour Blue
_exptl_crystal_density_diffrn 1.585
_exptl_crystal_density_method 'not measured'
_exptl_crystal_description Prism
_exptl_crystal_F_000 2128
_exptl_crystal_size_max 0.33
_exptl_crystal_size_mid 0.20
_exptl_crystal_size_min 0.08
_refine_diff_density_max 1.41
_refine_diff_density_min -0.88
_refine_ls_extinction_coef 0.017(2)
_refine_ls_extinction_expression Fc^*^=kFc[1+0.001xFc^2^\l^3^/sin(2\q)]^-1/4^
_refine_ls_extinction_method SHELXL97
_refine_ls_goodness_of_fit_ref 1.15
_refine_ls_hydrogen_treatment constr
_refine_ls_matrix_type full
_refine_ls_number_parameters 290
_refine_ls_number_reflns 4914
_refine_ls_number_restraints 16
_refine_ls_restrained_S_all 1.16
_refine_ls_R_factor_all 0.077
_refine_ls_R_factor_gt 0.066
_refine_ls_shift/su_max 0.001
_refine_ls_shift/su_mean 0.000
_refine_ls_structure_factor_coef Fsqd
_refine_ls_weighting_details 'calc w=1/[\s^2^(Fo^2^)+(0.1414P)^2^+6.3201P] where P=(Fo^2^+2Fc^2^)/3'
_refine_ls_weighting_scheme calc
_refine_ls_wR_factor_gt 0.209
_refine_ls_wR_factor_ref 0.225
_reflns_number_gt 4295
_reflns_number_total 4914
_reflns_threshold_expression I>2\s(I)
_cod_data_source_file xu2271.cif
_cod_data_source_block I
_cod_depositor_comments
;
The following automatic conversions were performed:
'_symmetry_cell_setting' value 'Monoclinic' changed to 'monoclinic'
according to '/home/saulius/struct/CIF-dictionaries/cif_core.dic'
dictionary named 'cif_core.dic' version 2.4.1 from 2010-06-29.

Automatic conversion script
Id: cif_fix_enum 1527 2010-12-29 10:47:43Z saulius 

The following automatic conversions were performed:

'_symmetry_cell_setting' value 'Monoclinic' changed to 'monoclinic'
according to /home/saulius/struct/CIF-dictionaries/cif_core.dic
dictionary named 'cif_core.dic' version 2.4.1 from 2010-06-29.

Automatic conversion script
Id: cif_fix_values 1715 2011-07-08 13:25:40Z adriana 
;
_cod_original_sg_symbol_H-M 'C 2/c'
_cod_database_code 2214453
_cod_database_fobs_code 2214453

loop_
_symmetry_equiv_pos_as_xyz
'x, y, z'
'-x, y, -z+1/2'
'x+1/2, y+1/2, z'
'-x+1/2, y+1/2, -z+1/2'
'-x, -y, -z'
'x, -y, z-1/2'
'-x+1/2, -y+1/2, -z'
'x+1/2, -y+1/2, z-1/2'

loop_
_atom_site_type_symbol
_atom_site_label
_atom_site_fract_x
_atom_site_fract_y
_atom_site_fract_z
_atom_site_U_iso_or_equiv
_atom_site_adp_type
_atom_site_calc_flag
_atom_site_refinement_flags
_atom_site_occupancy
_atom_site_disorder_assembly
_atom_site_disorder_group
Cu Cu1 0.25030(3) 0.53888(2) 0.62123(3) 0.0363(3) Uani d . 1 . .
O O1 0.30675(15) 0.50921(15) 0.76751(19) 0.0415(6) Uani d . 1 . .
O O2 0.39382(18) 0.57136(17) 0.7350(2) 0.0514(7) Uani d . 1 . .
O O3 0.28153(19) 0.44917(15) 0.5707(2) 0.0483(7) Uani d . 1 . .
O O4 0.1733(2) 0.41283(19) 0.5821(3) 0.0599(8) Uani d . 1 . .
N N1 0.20944(18) 0.59243(18) 0.4862(2) 0.0375(6) Uani d . 1 . .
N N2 0.19708(19) 0.62594(16) 0.6513(2) 0.0377(6) Uani d . 1 . .
C C1 0.3768(2) 0.53507(18) 0.7936(3) 0.0376(8) Uani d . 1 . .
C C2 0.4409(2) 0.51817(18) 0.9015(3) 0.0339(7) Uani d . 1 . .
C C3 0.4211(2) 0.5079(2) 0.9807(3) 0.0395(7) Uani d . 1 . .
H H3 0.3679 0.5139 0.9677 0.047 Uiso calc R 1 . .
C C4 0.4796(2) 0.4888(2) 1.0790(3) 0.0396(8) Uani d . 1 . .
H H4 0.4656 0.4808 1.1310 0.048 Uiso calc R 1 . .
C C5 0.2296(3) 0.3998(2) 0.5624(3) 0.0429(8) Uani d . 1 . .
C C6 0.2401(2) 0.3225(2) 0.5288(3) 0.0400(8) Uani d . 1 . .
C C7 0.3078(3) 0.3049(2) 0.5186(3) 0.0433(8) Uani d . 1 . .
H H7 0.3466 0.3416 0.5305 0.052 Uiso calc R 1 . .
C C8 0.3184(3) 0.2329(2) 0.4908(3) 0.0440(8) Uani d . 1 . .
H H8 0.3645 0.2213 0.4851 0.053 Uiso calc R 1 . .
C C9 0.2153(2) 0.5730(2) 0.4036(3) 0.0455(9) Uani d . 1 . .
H H9 0.2374 0.5264 0.4024 0.055 Uiso calc R 1 . .
C C10 0.1896(3) 0.6197(3) 0.3179(3) 0.0512(10) Uani d . 1 . .
H H10 0.1956 0.6040 0.2617 0.061 Uiso calc R 1 . .
C C11 0.1557(2) 0.6885(2) 0.3155(3) 0.0471(9) Uani d . 1 . .
C C12 0.1270(4) 0.7387(4) 0.2239(4) 0.0724(15) Uani d . 1 . .
H H12A 0.1454 0.7195 0.1776 0.109 Uiso calc R 1 . .
H H12B 0.1480 0.7885 0.2453 0.109 Uiso calc R 1 . .
H H12C 0.0692 0.7403 0.1899 0.109 Uiso calc R 1 . .
C C13 0.1481(2) 0.7105(2) 0.4034(3) 0.0402(8) Uani d . 1 . .
C C14 0.1757(2) 0.6606(2) 0.4854(3) 0.0364(7) Uani d . 1 . .
C C15 0.1137(3) 0.7799(2) 0.4124(3) 0.0511(10) Uani d . 1 . .
H H15 0.0966 0.8147 0.3593 0.061 Uiso calc R 1 . .
C C16 0.1053(3) 0.7962(2) 0.4971(3) 0.0529(10) Uani d . 1 . .
H H16 0.0818 0.8416 0.5000 0.063 Uiso calc R 1 . .
C C17 0.1317(2) 0.7453(2) 0.5817(3) 0.0409(8) Uani d . 1 . .
C C18 0.1680(2) 0.67809(19) 0.5755(3) 0.0346(7) Uani d . 1 . .
C C19 0.1238(3) 0.7575(2) 0.6720(3) 0.0499(10) Uani d . 1 . .
C C20 0.0834(4) 0.8272(3) 0.6848(5) 0.0779(17) Uani d . 1 . .
H H20A 0.0665 0.8184 0.7361 0.117 Uiso calc R 1 . .
H H20B 0.0373 0.8392 0.6208 0.117 Uiso calc R 1 . .
H H20C 0.1207 0.8685 0.7056 0.117 Uiso calc R 1 . .
C C21 0.1524(3) 0.7029(2) 0.7462(3) 0.0511(10) Uani d . 1 . .
H H21 0.1472 0.7092 0.8054 0.061 Uiso calc R 1 . .
C C22 0.1889(3) 0.6385(2) 0.7348(3) 0.0465(9) Uani d . 1 . .
H H22 0.2083 0.6029 0.7871 0.056 Uiso calc R 1 . .
O O5 -0.014(2) 0.4403(15) 0.4138(17) 0.247(5) Uiso d PD 0.50 A -1
H H5O -0.0152 0.4371 0.4758 0.297 Uiso calc PR 0.50 A -1
O O6 0.002(3) 0.5681(15) 0.422(2) 0.247(5) Uiso d PD 0.50 A -1
O O7 0.0155(19) 0.5688(17) -0.0359(17) 0.247(5) Uiso d PD 0.50 A -1
H H7O 0.0177 0.5738 -0.0973 0.297 Uiso calc PR 0.50 A -1
O O8 -0.005(3) 0.4375(16) -0.0488(18) 0.247(5) Uiso d PD 0.50 A -1
C C23 -0.004(3) 0.5035(12) 0.2799(17) 0.247(5) Uiso d PGD 0.50 A -1
C C24 0.004(3) 0.4358(12) 0.2378(19) 0.247(5) Uiso d PGD 0.50 A -1
H H24 0.0072 0.3908 0.2715 0.297 Uiso calc PR 0.50 A -1
C C25 0.007(2) 0.4356(12) 0.1453(17) 0.247(5) Uiso d PGD 0.50 A -1
H H25 0.0119 0.3904 0.1171 0.297 Uiso calc PR 0.50 A -1
C C26 0.002(2) 0.5030(12) 0.0949(16) 0.247(5) Uiso d PGD 0.50 A -1
C C27 -0.005(2) 0.5706(12) 0.1371(18) 0.247(5) Uiso d PGD 0.50 A -1
H H27 -0.0086 0.6157 0.1034 0.297 Uiso calc PR 0.50 A -1
C C28 -0.008(2) 0.5708(11) 0.2296(18) 0.247(5) Uiso d PGD 0.50 A -1
H H28 -0.0133 0.6161 0.2578 0.297 Uiso calc PR 0.50 A -1
C C29 -0.0052(14) 0.5040(13) 0.3804(12) 0.247(5) Uiso d PD 0.50 A -1
C C30 0.0043(13) 0.5031(15) -0.0064(11) 0.247(5) Uiso d PD 0.50 A -1

loop_
_atom_site_aniso_label
_atom_site_aniso_U_11
_atom_site_aniso_U_22
_atom_site_aniso_U_33
_atom_site_aniso_U_12
_atom_site_aniso_U_13
_atom_site_aniso_U_23
Cu1 0.0400(4) 0.0313(3) 0.0304(3) 0.00531(15) 0.0103(2) -0.00028(14)
O1 0.0386(13) 0.0412(13) 0.0331(12) 0.0006(11) 0.0070(10) 0.0026(11)
O2 0.0572(17) 0.0521(16) 0.0401(15) 0.0015(13) 0.0189(13) 0.0137(13)
O3 0.0618(18) 0.0342(13) 0.0503(16) 0.0024(12) 0.0274(14) -0.0036(11)
O4 0.0640(19) 0.0554(18) 0.066(2) 0.0006(15) 0.0347(17) -0.0190(15)
N1 0.0362(15) 0.0403(15) 0.0307(14) 0.0066(12) 0.0113(12) -0.0007(12)
N2 0.0447(16) 0.0335(14) 0.0296(14) 0.0056(12) 0.0130(12) -0.0009(11)
C1 0.044(2) 0.0295(16) 0.0325(17) 0.0036(13) 0.0121(15) 0.0007(12)
C2 0.0324(16) 0.0280(14) 0.0324(16) -0.0005(12) 0.0077(13) 0.0009(12)
C3 0.0345(17) 0.0430(18) 0.0371(17) -0.0027(14) 0.0135(14) 0.0006(15)
C4 0.0405(18) 0.0426(19) 0.0364(17) -0.0049(15) 0.0186(15) 0.0020(14)
C5 0.056(2) 0.0376(18) 0.0327(17) 0.0049(16) 0.0190(16) -0.0020(14)
C6 0.058(2) 0.0342(16) 0.0301(16) 0.0034(15) 0.0224(16) -0.0017(13)
C7 0.057(2) 0.0391(18) 0.0369(18) -0.0057(16) 0.0250(17) -0.0035(14)
C8 0.060(2) 0.0399(18) 0.0401(19) 0.0023(16) 0.0306(18) -0.0016(15)
C9 0.0422(19) 0.051(2) 0.0390(19) 0.0100(16) 0.0154(16) -0.0019(16)
C10 0.052(2) 0.068(3) 0.0363(19) 0.005(2) 0.0221(17) -0.0003(18)
C11 0.046(2) 0.055(2) 0.0383(19) -0.0021(17) 0.0181(16) 0.0041(17)
C12 0.099(4) 0.078(3) 0.044(2) 0.012(3) 0.037(3) 0.018(2)
C13 0.0395(18) 0.0429(18) 0.0334(17) -0.0022(15) 0.0129(14) 0.0026(14)
C14 0.0354(17) 0.0362(17) 0.0337(16) -0.0010(13) 0.0130(14) -0.0020(13)
C15 0.063(3) 0.042(2) 0.046(2) 0.0090(18) 0.0241(19) 0.0124(17)
C16 0.067(3) 0.0343(18) 0.052(2) 0.0121(18) 0.024(2) 0.0079(17)
C17 0.049(2) 0.0326(17) 0.0380(18) 0.0054(15) 0.0178(16) -0.0004(14)
C18 0.0378(17) 0.0303(15) 0.0317(16) -0.0001(13) 0.0128(13) -0.0007(12)
C19 0.062(2) 0.0402(19) 0.046(2) 0.0099(18) 0.0236(19) -0.0043(16)
C20 0.118(5) 0.052(3) 0.071(3) 0.033(3) 0.051(3) 0.001(2)
C21 0.068(3) 0.050(2) 0.0363(19) 0.005(2) 0.0253(19) -0.0044(17)
C22 0.062(2) 0.0432(19) 0.0322(17) 0.0102(18) 0.0198(17) 0.0034(15)

loop_
_atom_type_symbol
_atom_type_description
_atom_type_scat_dispersion_real
_atom_type_scat_dispersion_imag
_atom_type_scat_source
C C 0.0033 0.0016 'International Tables Vol C Tables 4.2.6.8 and 6.1.1.4'
H H 0.0000 0.0000 'International Tables Vol C Tables 4.2.6.8 and 6.1.1.4'
N N 0.0061 0.0033 'International Tables Vol C Tables 4.2.6.8 and 6.1.1.4'
O O 0.0106 0.0060 'International Tables Vol C Tables 4.2.6.8 and 6.1.1.4'
Cu Cu 0.3201 1.2651 'International Tables Vol C Tables 4.2.6.8 and 6.1.1.4'

loop_
_geom_angle_atom_site_label_1
_geom_angle_atom_site_label_2
_geom_angle_atom_site_label_3
_geom_angle_site_symmetry_1
_geom_angle_site_symmetry_3
_geom_angle
_geom_angle_publ_flag
O1 Cu1 O3 . . 95.40(10) yes
O1 Cu1 N1 . . 165.70(10) yes
O1 Cu1 N2 . . 91.90(10) yes
O3 Cu1 N1 . . 93.00(10) yes
O3 Cu1 N2 . . 168.90(10) yes
N1 Cu1 N2 . . 81.60(10) yes
O3 Cu1 C1 . . 93.05(12) ?
O1 Cu1 C1 . . 29.41(11) ?
N2 Cu1 C1 . . 97.39(12) ?
N1 Cu1 C1 . . 138.58(12) ?
C1 O1 Cu1 . . 100.7(2) ?
C5 O3 Cu1 . . 104.2(2) ?
C9 N1 C14 . . 117.6(3) ?
C9 N1 Cu1 . . 129.3(3) ?
C14 N1 Cu1 . . 112.9(2) ?
C22 N2 C18 . . 118.2(3) ?
C22 N2 Cu1 . . 128.4(3) ?
C18 N2 Cu1 . . 113.4(2) ?
O2 C1 O1 . . 123.1(3) ?
O2 C1 C2 . . 120.2(4) ?
O1 C1 C2 . . 116.7(3) ?
O2 C1 Cu1 . . 73.2(2) ?
O1 C1 Cu1 . . 49.90(17) ?
C2 C1 Cu1 . . 166.2(3) ?
C4 C2 C3 5_667 . 119.8(3) ?
C4 C2 C1 5_667 . 119.1(3) ?
C3 C2 C1 . . 121.0(3) ?
C4 C3 C2 . . 121.0(3) ?
C4 C3 H3 . . 119.5 ?
C2 C3 H3 . . 119.5 ?
C2 C4 C3 5_667 . 119.2(3) ?
C2 C4 H4 5_667 . 120.4 ?
C3 C4 H4 . . 120.4 ?
O4 C5 O3 . . 123.1(4) ?
O4 C5 C6 . . 120.3(4) ?
O3 C5 C6 . . 116.6(3) ?
C7 C6 C8 . 7_556 119.3(3) ?
C7 C6 C5 . . 120.8(4) ?
C8 C6 C5 7_556 . 119.9(3) ?
C6 C7 C8 . . 120.5(4) ?
C6 C7 H7 . . 119.8 ?
C8 C7 H7 . . 119.8 ?
C7 C8 C6 . 7_556 120.2(4) ?
C7 C8 H8 . . 119.9 ?
C6 C8 H8 7_556 . 119.9 ?
N1 C9 C10 . . 122.5(4) ?
N1 C9 H9 . . 118.8 ?
C10 C9 H9 . . 118.8 ?
C11 C10 C9 . . 120.9(4) ?
C11 C10 H10 . . 119.6 ?
C9 C10 H10 . . 119.6 ?
C10 C11 C13 . . 117.7(4) ?
C10 C11 C12 . . 121.5(4) ?
C13 C11 C12 . . 120.8(4) ?
C11 C12 H12A . . 109.5 ?
C11 C12 H12B . . 109.5 ?
H12A C12 H12B . . 109.5 ?
C11 C12 H12C . . 109.5 ?
H12A C12 H12C . . 109.5 ?
H12B C12 H12C . . 109.5 ?
C14 C13 C11 . . 117.6(4) ?
C14 C13 C15 . . 118.0(3) ?
C11 C13 C15 . . 124.4(4) ?
N1 C14 C13 . . 123.7(3) ?
N1 C14 C18 . . 115.6(3) ?
C13 C14 C18 . . 120.7(3) ?
C16 C15 C13 . . 121.4(4) ?
C16 C15 H15 . . 119.3 ?
C13 C15 H15 . . 119.3 ?
C15 C16 C17 . . 121.7(4) ?
C15 C16 H16 . . 119.2 ?
C17 C16 H16 . . 119.2 ?
C18 C17 C19 . . 117.2(3) ?
C18 C17 C16 . . 117.7(4) ?
C19 C17 C16 . . 125.1(3) ?
N2 C18 C17 . . 123.5(3) ?
N2 C18 C14 . . 116.0(3) ?
C17 C18 C14 . . 120.5(3) ?
C21 C19 C17 . . 117.7(4) ?
C21 C19 C20 . . 120.9(4) ?
C17 C19 C20 . . 121.3(4) ?
C19 C20 H20A . . 109.5 ?
C19 C20 H20B . . 109.5 ?
H20A C20 H20B . . 109.5 ?
C19 C20 H20C . . 109.5 ?
H20A C20 H20C . . 109.5 ?
H20B C20 H20C . . 109.5 ?
C19 C21 C22 . . 121.4(4) ?
C19 C21 H21 . . 119.3 ?
C22 C21 H21 . . 119.3 ?
N2 C22 C21 . . 121.9(4) ?
N2 C22 H22 . . 119.0 ?
C21 C22 H22 . . 119.0 ?
C29 O5 H5O . . 120.0 ?
C30 O7 H7O . . 120.0 ?
C24 C23 C28 . . 120.0 ?
C24 C23 C29 . . 120.2(6) ?
C28 C23 C29 . . 119.8(6) ?
C23 C24 C25 . . 120.0 ?
C23 C24 H24 . . 120.0 ?
C25 C24 H24 . . 120.0 ?
C24 C25 C26 . . 120.0 ?
C24 C25 H25 . . 120.0 ?
C26 C25 H25 . . 120.0 ?
C25 C26 C27 . . 120.0 ?
C25 C26 C30 . . 120.3(6) ?
C27 C26 C30 . . 119.7(6) ?
C28 C27 C26 . . 120.0 ?
C28 C27 H27 . . 120.0 ?
C26 C27 H27 . . 120.0 ?
C27 C28 C23 . . 120.0 ?
C27 C28 H28 . . 120.0 ?
C23 C28 H28 . . 120.0 ?
O6 C29 O5 . . 127.6(10) ?
O6 C29 C23 . . 116.2(9) ?
O5 C29 C23 . . 116.1(9) ?
O8 C30 O7 . . 131.0(10) ?
O8 C30 C26 . . 114.4(9) ?
O7 C30 C26 . . 114.6(9) ?

loop_
_geom_bond_atom_site_label_1
_geom_bond_atom_site_label_2
_geom_bond_site_symmetry_2
_geom_bond_distance
_geom_bond_publ_flag
Cu1 O1 . 1.980(3) yes
Cu1 O2 . 2.486(3) yes
Cu1 O3 . 1.961(3) yes
Cu1 O4 . 2.580(4) yes
Cu1 N1 . 2.009(3) yes
Cu1 N2 . 2.000(3) yes
Cu1 C1 . 2.543(4) ?
O1 C1 . 1.271(5) ?
O2 C1 . 1.234(5) ?
O3 C5 . 1.274(5) ?
O4 C5 . 1.241(5) ?
N1 C9 . 1.319(5) ?
N1 C14 . 1.365(5) ?
N2 C22 . 1.330(5) ?
N2 C18 . 1.355(4) ?
C1 C2 . 1.510(5) ?
C2 C4 5_667 1.386(5) ?
C2 C3 . 1.395(5) ?
C3 C4 . 1.391(5) ?
C3 H3 . 0.9300 ?
C4 C2 5_667 1.386(5) ?
C4 H4 . 0.9300 ?
C5 C6 . 1.504(5) ?
C6 C7 . 1.383(6) ?
C6 C8 7_556 1.401(6) ?
C7 C8 . 1.386(5) ?
C7 H7 . 0.9300 ?
C8 C6 7_556 1.401(6) ?
C8 H8 . 0.9300 ?
C9 C10 . 1.396(6) ?
C9 H9 . 0.9300 ?
C10 C11 . 1.371(6) ?
C10 H10 . 0.9300 ?
C11 C13 . 1.422(5) ?
C11 C12 . 1.493(6) ?
C12 H12A . 0.9600 ?
C12 H12B . 0.9600 ?
C12 H12C . 0.9600 ?
C13 C14 . 1.391(5) ?
C13 C15 . 1.427(6) ?
C14 C18 . 1.435(5) ?
C15 C16 . 1.360(6) ?
C15 H15 . 0.9300 ?
C16 C17 . 1.430(5) ?
C16 H16 . 0.9300 ?
C17 C18 . 1.398(5) ?
C17 C19 . 1.425(6) ?
C19 C21 . 1.371(6) ?
C19 C20 . 1.510(6) ?
C20 H20A . 0.9600 ?
C20 H20B . 0.9600 ?
C20 H20C . 0.9600 ?
C21 C22 . 1.383(6) ?
C21 H21 . 0.9300 ?
C22 H22 . 0.9300 ?
O5 C29 . 1.275(10) ?
O5 H5O . 0.9300 ?
O6 C29 . 1.273(10) ?
O7 C30 . 1.297(10) ?
O7 H7O . 0.9300 ?
O8 C30 . 1.295(10) ?
C23 C24 . 1.3900 ?
C23 C28 . 1.3900 ?
C23 C29 . 1.496(6) ?
C24 C25 . 1.3900 ?
C24 H24 . 0.9300 ?
C25 C26 . 1.3900 ?
C25 H25 . 0.9300 ?
C26 C27 . 1.3900 ?
C26 C30 . 1.514(6) ?
C27 C28 . 1.3900 ?
C27 H27 . 0.9300 ?
C28 H28 . 0.9300 ?

loop_
_geom_torsion_atom_site_label_1
_geom_torsion_atom_site_label_2
_geom_torsion_atom_site_label_3
_geom_torsion_atom_site_label_4
_geom_torsion_site_symmetry_1
_geom_torsion_site_symmetry_4
_geom_torsion
O3 Cu1 O1 C1 . . 86.5(2)
N2 Cu1 O1 C1 . . -101.8(2)
N1 Cu1 O1 C1 . . -39.1(6)
O1 Cu1 O3 C5 . . 83.7(3)
N2 Cu1 O3 C5 . . -47.5(7)
N1 Cu1 O3 C5 . . -107.9(3)
C1 Cu1 O3 C5 . . 113.1(3)
O3 Cu1 N1 C9 . . -8.1(4)
O1 Cu1 N1 C9 . . 117.8(5)
N2 Cu1 N1 C9 . . -178.4(4)
C1 Cu1 N1 C9 . . 89.9(4)
O3 Cu1 N1 C14 . . 176.4(2)
O1 Cu1 N1 C14 . . -57.7(6)
N2 Cu1 N1 C14 . . 6.1(2)
C1 Cu1 N1 C14 . . -85.6(3)
O3 Cu1 N2 C22 . . 114.9(7)
O1 Cu1 N2 C22 . . -16.6(4)
N1 Cu1 N2 C22 . . 176.2(4)
C1 Cu1 N2 C22 . . -45.6(4)
O3 Cu1 N2 C18 . . -66.5(7)
O1 Cu1 N2 C18 . . 162.0(3)
N1 Cu1 N2 C18 . . -5.2(2)
C1 Cu1 N2 C18 . . 133.0(3)
Cu1 O1 C1 O2 . . 3.3(4)
Cu1 O1 C1 C2 . . -175.6(2)
O3 Cu1 C1 O2 . . 87.2(2)
O1 Cu1 C1 O2 . . -177.1(3)
N2 Cu1 C1 O2 . . -96.5(2)
N1 Cu1 C1 O2 . . -10.8(3)
O3 Cu1 C1 O1 . . -95.7(2)
N2 Cu1 C1 O1 . . 80.6(2)
N1 Cu1 C1 O1 . . 166.4(2)
O3 Cu1 C1 C2 . . -79.0(11)
O1 Cu1 C1 C2 . . 16.6(10)
N2 Cu1 C1 C2 . . 97.3(11)
N1 Cu1 C1 C2 . . -177.0(10)
O2 C1 C2 C4 . 5_667 -29.4(5)
O1 C1 C2 C4 . 5_667 149.5(3)
Cu1 C1 C2 C4 . 5_667 135.3(10)
O2 C1 C2 C3 . . 152.0(4)
O1 C1 C2 C3 . . -29.1(5)
Cu1 C1 C2 C3 . . -43.3(12)
C4 C2 C3 C4 5_667 . -1.7(6)
C1 C2 C3 C4 . . 176.9(3)
C2 C3 C4 C2 . 5_667 1.7(6)
Cu1 O3 C5 O4 . . 1.4(5)
Cu1 O3 C5 C6 . . -177.5(3)
O4 C5 C6 C7 . . -172.1(4)
O3 C5 C6 C7 . . 6.7(5)
O4 C5 C6 C8 . 7_556 6.7(6)
O3 C5 C6 C8 . 7_556 -174.4(3)
C8 C6 C7 C8 7_556 . -0.9(6)
C5 C6 C7 C8 . . 178.0(3)
C6 C7 C8 C6 . 7_556 0.9(6)
C14 N1 C9 C10 . . 1.0(6)
Cu1 N1 C9 C10 . . -174.3(3)
N1 C9 C10 C11 . . -0.8(7)
C9 C10 C11 C13 . . 0.3(6)
C9 C10 C11 C12 . . -179.2(5)
C10 C11 C13 C14 . . 0.0(5)
C12 C11 C13 C14 . . 179.5(4)
C10 C11 C13 C15 . . -179.5(4)
C12 C11 C13 C15 . . 0.0(7)
C9 N1 C14 C13 . . -0.7(5)
Cu1 N1 C14 C13 . . 175.4(3)
C9 N1 C14 C18 . . 177.9(3)
Cu1 N1 C14 C18 . . -6.0(4)
C11 C13 C14 N1 . . 0.2(5)
C15 C13 C14 N1 . . 179.7(4)
C11 C13 C14 C18 . . -178.3(3)
C15 C13 C14 C18 . . 1.2(5)
C14 C13 C15 C16 . . -2.1(6)
C11 C13 C15 C16 . . 177.4(4)
C13 C15 C16 C17 . . 1.0(7)
C15 C16 C17 C18 . . 1.0(7)
C15 C16 C17 C19 . . -178.7(4)
C22 N2 C18 C17 . . 1.8(5)
Cu1 N2 C18 C17 . . -176.9(3)
C22 N2 C18 C14 . . -177.8(3)
Cu1 N2 C18 C14 . . 3.5(4)
C19 C17 C18 N2 . . -1.7(6)
C16 C17 C18 N2 . . 178.5(4)
C19 C17 C18 C14 . . 177.9(4)
C16 C17 C18 C14 . . -1.9(6)
N1 C14 C18 N2 . . 1.8(5)
C13 C14 C18 N2 . . -179.6(3)
N1 C14 C18 C17 . . -177.9(3)
C13 C14 C18 C17 . . 0.8(5)
C18 C17 C19 C21 . . 0.3(6)
C16 C17 C19 C21 . . -180.0(4)
C18 C17 C19 C20 . . -178.2(5)
C16 C17 C19 C20 . . 1.5(7)
C17 C19 C21 C22 . . 0.9(7)
C20 C19 C21 C22 . . 179.4(5)
C18 N2 C22 C21 . . -0.5(6)
Cu1 N2 C22 C21 . . 178.0(3)
C19 C21 C22 N2 . . -0.9(7)
C28 C23 C24 C25 . . 0.0
C29 C23 C24 C25 . . -179(3)
C23 C24 C25 C26 . . 0.0
C24 C25 C26 C27 . . 0.0
C24 C25 C26 C30 . . -179(3)
C25 C26 C27 C28 . . 0.0
C30 C26 C27 C28 . . 179(3)
C26 C27 C28 C23 . . 0.0
C24 C23 C28 C27 . . 0.0
C29 C23 C28 C27 . . 179(3)
C24 C23 C29 O6 . . 168(2)
C28 C23 C29 O6 . . -11(2)
C24 C23 C29 O5 . . -12(2)
C28 C23 C29 O5 . . 169(2)
C25 C26 C30 O8 . . 13(2)
C27 C26 C30 O8 . . -166(2)
C25 C26 C30 O7 . . -167(2)
C27 C26 C30 O7 . . 14(2)
